data_1554463
loop_
_publ_author_name
'Beltran, Fr\'ed\'eric'
'Andna, Lucile'
'Miesch, Laurence'

_publ_section_title
;
 Spirocyclization of keto-ynesulfonamides promoted by quaternary ammonium
 salts
;
_journal_issue 3
_journal_name_full 'Organic Chemistry Frontiers'
_journal_page_first 373
_journal_paper_doi 10.1039/C8QO00937F
_journal_volume 6
_journal_year 2019
_chemical_formula_moiety 'C27 H25 N O3 S'
_chemical_formula_sum 'C27 H25 N O3 S'
_chemical_formula_weight 443.54
_space_group_crystal_system triclinic
_space_group_IT_number 2
_space_group_name_Hall '-P 1'
_space_group_name_H-M_alt 'P -1'
_atom_sites_solution_hydrogens geom
_audit_creation_method SHELXL-2014/6
_audit_update_record
;
2017-06-13 deposited with the CCDC.
2018-12-14 downloaded from the CCDC.
;
_cell_angle_alpha 86.33(5)
_cell_angle_beta 86.29(4)
_cell_angle_gamma 67.91(4)
_cell_formula_units_Z 2
_cell_length_a 8.892(12)
_cell_length_b 9.668(10)
_cell_length_c 13.91(2)
_cell_measurement_reflns_used 8000
_cell_measurement_temperature 173(2)
_cell_measurement_theta_max 25.
_cell_measurement_theta_min 2.5
_cell_volume 1105(2)
_computing_cell_refinement 'Bruker SAINT'
_computing_data_collection 'Bruker APEX2'
_computing_data_reduction 'Bruker SAINT'
_computing_molecular_graphics 'Bruker SHELXTL'
_computing_publication_material 'Bruker SHELXTL'
_computing_structure_refinement 'SHELXL-2014 (Sheldrick 2014)'
_computing_structure_solution 'SHELXS-97 (Sheldrick 2008)'
_diffrn_ambient_temperature 173(2)
_diffrn_measured_fraction_theta_full 0.968
_diffrn_measured_fraction_theta_max 0.929
_diffrn_measurement_device_type 'Bruker APEX-II CCD'
_diffrn_measurement_method '\f and \w scans'
_diffrn_radiation_type MoK\a
_diffrn_radiation_wavelength 0.71073
_diffrn_reflns_av_R_equivalents 0.0236
_diffrn_reflns_av_unetI/netI 0.0470
_diffrn_reflns_Laue_measured_fraction_full 0.968
_diffrn_reflns_Laue_measured_fraction_max 0.929
_diffrn_reflns_limit_h_max 11
_diffrn_reflns_limit_h_min -11
_diffrn_reflns_limit_k_max 9
_diffrn_reflns_limit_k_min -12
_diffrn_reflns_limit_l_max 18
_diffrn_reflns_limit_l_min -17
_diffrn_reflns_number 8282
_diffrn_reflns_point_group_measured_fraction_full 0.968
_diffrn_reflns_point_group_measured_fraction_max 0.929
_diffrn_reflns_theta_full 25.042
_diffrn_reflns_theta_max 27.592
_diffrn_reflns_theta_min 1.468
_exptl_absorpt_coefficient_mu 0.177
_exptl_absorpt_correction_T_max 0.995
_exptl_absorpt_correction_T_min 0.990
_exptl_absorpt_correction_type multi-scan
_exptl_absorpt_process_details sadabs
_exptl_crystal_colour colorless
_exptl_crystal_density_diffrn 1.333
_exptl_crystal_density_meas ?
_exptl_crystal_description prism
_exptl_crystal_F_000 468
_exptl_crystal_size_max 0.050
_exptl_crystal_size_mid 0.040
_exptl_crystal_size_min 0.040
_refine_diff_density_max 0.179
_refine_diff_density_min -0.302
_refine_diff_density_rms 0.039
_refine_ls_extinction_method none
_refine_ls_goodness_of_fit_ref 1.029
_refine_ls_hydrogen_treatment constr
_refine_ls_matrix_type full
_refine_ls_number_parameters 290
_refine_ls_number_reflns 4865
_refine_ls_number_restraints 0
_refine_ls_restrained_S_all 1.029
_refine_ls_R_factor_all 0.0862
_refine_ls_R_factor_gt 0.0477
_refine_ls_shift/su_max 0.001
_refine_ls_shift/su_mean 0.000
_refine_ls_structure_factor_coef Fsqd
_refine_ls_weighting_details 'w=1/[\s^2^(Fo^2^)+(0.0454P)^2^+0.3418P] where P=(Fo^2^+2Fc^2^)/3'
_refine_ls_weighting_scheme calc
_refine_ls_wR_factor_gt 0.1076
_refine_ls_wR_factor_ref 0.1226
_reflns_Friedel_coverage 0.000
_reflns_number_gt 3155
_reflns_number_total 4865
_reflns_threshold_expression 'I > 2\s(I)'
_cod_data_source_file c8qo00937f3.cif
_cod_data_source_block e3732a_a
_cod_depositor_comments
;
The following automatic conversions were performed:

data item '_exptl_crystal_density_meas' value 'none' was changed to
'?' -- the value is perceived as not measured.

Automatic conversion script
Id: cif_fix_values 6909 2019-04-08 15:41:33Z antanas 
;
_cod_original_cell_volume 1105(3)
_cod_database_code 1554463
_shelx_space_group_comment
;
The symmetry employed for this shelxl refinement is uniquely defined
by the following loop, which should always be used as a source of
symmetry information in preference to the above space-group names.
They are only intended as comments.
;
_shelx_estimated_absorpt_t_min 0.991
_shelx_estimated_absorpt_t_max 0.993
_shelxl_version_number 2014/6

loop_
_space_group_symop_operation_xyz
'x, y, z'
'-x, -y, -z'

loop_
_atom_site_label
_atom_site_type_symbol
_atom_site_fract_x
_atom_site_fract_y
_atom_site_fract_z
_atom_site_U_iso_or_equiv
_atom_site_adp_type
_atom_site_occupancy
_atom_site_site_symmetry_order
_atom_site_calc_flag
_atom_site_refinement_flags_posn
_atom_site_refinement_flags_adp
S1 S 0.65030(8) 1.02069(6) 0.13650(4) 0.04652(17) Uani 1 1 d . .
O1 O 0.5487(2) 1.17300(17) 0.11555(13) 0.0612(5) Uani 1 1 d . .
O2 O 0.7997(2) 0.95404(18) 0.08254(12) 0.0566(5) Uani 1 1 d . .
C1 C 0.6945(3) 0.9990(2) 0.25932(16) 0.0405(5) Uani 1 1 d . .
C2 C 0.8309(3) 0.8822(2) 0.29162(17) 0.0467(6) Uani 1 1 d . .
H2 H 0.9000 0.8120 0.2477 0.056 Uiso 1 1 calc R U
C3 C 0.8659(3) 0.8686(3) 0.38783(18) 0.0508(6) Uani 1 1 d . .
H3 H 0.9598 0.7887 0.4095 0.061 Uiso 1 1 calc R U
C4 C 0.7668(3) 0.9691(3) 0.45324(17) 0.0470(6) Uani 1 1 d . .
C5 C 0.6282(3) 1.0830(3) 0.42008(18) 0.0501(6) Uani 1 1 d . .
H5 H 0.5568 1.1509 0.4644 0.060 Uiso 1 1 calc R U
C6 C 0.5924(3) 1.0994(2) 0.32408(17) 0.0471(6) Uani 1 1 d . .
H6 H 0.4982 1.1790 0.3024 0.057 Uiso 1 1 calc R U
C7 C 0.8092(4) 0.9573(3) 0.55774(19) 0.0679(8) Uani 1 1 d . .
H7A H 0.7242 0.9388 0.5987 0.102 Uiso 1 1 calc R U
H7B H 0.8174 1.0508 0.5750 0.102 Uiso 1 1 calc R U
H7C H 0.9134 0.8746 0.5672 0.102 Uiso 1 1 calc R U
N1 N 0.5368(2) 0.92322(19) 0.12138(13) 0.0423(4) Uani 1 1 d . .
C8 C 0.3622(3) 0.9957(2) 0.14882(18) 0.0499(6) Uani 1 1 d . .
H8A H 0.3072 1.0807 0.1037 0.060 Uiso 1 1 calc R U
H8B H 0.3462 1.0316 0.2152 0.060 Uiso 1 1 calc R U
C9 C 0.3009(3) 0.8710(2) 0.14190(17) 0.0464(6) Uani 1 1 d . .
H9A H 0.2696 0.8669 0.0754 0.056 Uiso 1 1 calc R U
H9B H 0.2056 0.8851 0.1866 0.056 Uiso 1 1 calc R U
C10 C 0.4458(3) 0.7256(2) 0.17047(15) 0.0371(5) Uani 1 1 d . .
C11 C 0.5927(3) 0.7638(2) 0.13884(14) 0.0380(5) Uani 1 1 d . .
C12 C 0.4336(3) 0.7034(2) 0.27972(15) 0.0379(5) Uani 1 1 d . .
O3 O 0.4888(2) 0.76680(18) 0.33269(11) 0.0527(4) Uani 1 1 d . .
C13 C 0.3439(2) 0.6085(2) 0.31989(15) 0.0386(5) Uani 1 1 d . .
C14 C 0.3327(3) 0.5872(3) 0.41992(17) 0.0505(6) Uani 1 1 d . .
H14 H 0.3823 0.6319 0.4602 0.061 Uiso 1 1 calc R U
C15 C 0.2498(4) 0.5012(3) 0.4600(2) 0.0663(8) Uani 1 1 d . .
H15 H 0.2426 0.4858 0.5280 0.080 Uiso 1 1 calc R U
C16 C 0.1776(4) 0.4379(3) 0.4013(2) 0.0690(8) Uani 1 1 d . .
H16 H 0.1186 0.3801 0.4291 0.083 Uiso 1 1 calc R U
C17 C 0.1894(3) 0.4569(3) 0.3027(2) 0.0597(7) Uani 1 1 d . .
H17 H 0.1397 0.4109 0.2633 0.072 Uiso 1 1 calc R U
C18 C 0.2730(3) 0.5425(2) 0.25970(17) 0.0424(5) Uani 1 1 d . .
C19 C 0.2867(3) 0.5623(3) 0.15195(17) 0.0487(6) Uani 1 1 d . .
H19A H 0.1898 0.6470 0.1296 0.058 Uiso 1 1 calc R U
H19B H 0.2895 0.4711 0.1221 0.058 Uiso 1 1 calc R U
C20 C 0.4384(3) 0.5921(2) 0.11960(16) 0.0440(5) Uani 1 1 d . .
H20A H 0.4391 0.6127 0.0490 0.053 Uiso 1 1 calc R U
H20B H 0.5357 0.5022 0.1342 0.053 Uiso 1 1 calc R U
C21 C 0.7454(3) 0.6709(2) 0.12370(15) 0.0424(5) Uani 1 1 d . .
H21 H 0.8186 0.7111 0.0918 0.051 Uiso 1 1 calc R U
C22 C 0.8109(3) 0.5096(2) 0.15256(16) 0.0397(5) Uani 1 1 d . .
C23 C 0.7965(3) 0.4620(3) 0.24778(17) 0.0470(6) Uani 1 1 d . .
H23 H 0.7449 0.5339 0.2949 0.056 Uiso 1 1 calc R U
C24 C 0.8560(3) 0.3117(3) 0.2751(2) 0.0585(7) Uani 1 1 d . .
H24 H 0.8428 0.2811 0.3404 0.070 Uiso 1 1 calc R U
C25 C 0.9332(3) 0.2078(3) 0.2091(2) 0.0646(8) Uani 1 1 d . .
H25 H 0.9740 0.1047 0.2281 0.077 Uiso 1 1 calc R U
C26 C 0.9525(3) 0.2517(3) 0.1144(2) 0.0609(7) Uani 1 1 d . .
H26 H 1.0070 0.1790 0.0683 0.073 Uiso 1 1 calc R U
C27 C 0.8924(3) 0.4017(3) 0.08674(18) 0.0481(6) Uani 1 1 d . .
H27 H 0.9072 0.4314 0.0215 0.058 Uiso 1 1 calc R U

loop_
_atom_site_aniso_label
_atom_site_aniso_U_11
_atom_site_aniso_U_22
_atom_site_aniso_U_33
_atom_site_aniso_U_23
_atom_site_aniso_U_13
_atom_site_aniso_U_12
S1 0.0595(4) 0.0392(3) 0.0421(3) 0.0054(2) -0.0003(3) -0.0213(3)
O1 0.0833(13) 0.0374(9) 0.0616(11) 0.0142(8) -0.0139(9) -0.0220(9)
O2 0.0669(12) 0.0600(10) 0.0470(10) 0.0004(8) 0.0135(8) -0.0316(9)
C1 0.0447(13) 0.0345(11) 0.0450(13) 0.0005(9) 0.0011(10) -0.0188(10)
C2 0.0428(13) 0.0412(12) 0.0532(15) -0.0070(11) 0.0027(11) -0.0123(11)
C3 0.0492(14) 0.0444(13) 0.0552(16) 0.0005(11) -0.0089(12) -0.0127(11)
C4 0.0511(14) 0.0462(13) 0.0476(14) -0.0017(11) -0.0031(11) -0.0222(12)
C5 0.0495(14) 0.0493(13) 0.0505(15) -0.0132(11) 0.0037(11) -0.0165(11)
C6 0.0459(13) 0.0383(12) 0.0541(15) -0.0006(10) -0.0043(11) -0.0121(10)
C7 0.082(2) 0.0686(18) 0.0522(17) -0.0053(13) -0.0108(14) -0.0257(16)
N1 0.0479(11) 0.0348(9) 0.0417(11) 0.0027(8) -0.0038(8) -0.0130(8)
C8 0.0495(14) 0.0390(12) 0.0536(15) 0.0023(11) -0.0027(11) -0.0084(11)
C9 0.0447(13) 0.0436(12) 0.0454(13) 0.0038(10) -0.0057(10) -0.0104(11)
C10 0.0404(12) 0.0367(11) 0.0329(11) -0.0015(9) -0.0024(9) -0.0129(10)
C11 0.0482(13) 0.0374(11) 0.0271(11) 0.0007(9) -0.0013(9) -0.0148(10)
C12 0.0381(12) 0.0369(11) 0.0365(12) -0.0039(9) -0.0016(9) -0.0111(9)
O3 0.0655(11) 0.0661(11) 0.0383(9) -0.0132(8) 0.0023(8) -0.0369(9)
C13 0.0341(11) 0.0387(11) 0.0387(12) 0.0018(9) -0.0027(9) -0.0092(9)
C14 0.0515(14) 0.0547(14) 0.0420(14) 0.0030(11) -0.0018(11) -0.0168(12)
C15 0.0732(19) 0.0679(18) 0.0542(17) 0.0150(14) 0.0068(14) -0.0265(16)
C16 0.0644(19) 0.0628(17) 0.084(2) 0.0076(16) 0.0137(16) -0.0331(15)
C17 0.0479(15) 0.0561(15) 0.080(2) -0.0058(14) 0.0007(14) -0.0249(13)
C18 0.0335(12) 0.0388(12) 0.0529(14) -0.0005(10) -0.0040(10) -0.0110(10)
C19 0.0510(14) 0.0505(13) 0.0497(14) -0.0072(11) -0.0117(11) -0.0225(12)
C20 0.0511(14) 0.0474(13) 0.0340(12) -0.0076(10) -0.0033(10) -0.0180(11)
C21 0.0460(13) 0.0413(12) 0.0386(12) 0.0016(10) 0.0028(10) -0.0161(10)
C22 0.0328(11) 0.0419(12) 0.0435(13) -0.0007(10) -0.0018(9) -0.0131(10)
C23 0.0429(13) 0.0463(13) 0.0464(14) 0.0016(10) -0.0004(10) -0.0115(11)
C24 0.0433(14) 0.0544(15) 0.0714(18) 0.0189(14) -0.0011(13) -0.0145(12)
C25 0.0458(15) 0.0390(14) 0.105(3) 0.0073(15) -0.0005(15) -0.0136(12)
C26 0.0464(15) 0.0460(14) 0.087(2) -0.0198(14) 0.0012(14) -0.0116(12)
C27 0.0416(13) 0.0494(14) 0.0524(15) -0.0095(11) 0.0012(11) -0.0154(11)

loop_
_atom_type_symbol
_atom_type_description
_atom_type_scat_dispersion_real
_atom_type_scat_dispersion_imag
_atom_type_scat_source
C C 0.0033 0.0016 'International Tables Vol C Tables 4.2.6.8 and 6.1.1.4'
H H 0.0000 0.0000 'International Tables Vol C Tables 4.2.6.8 and 6.1.1.4'
N N 0.0061 0.0033 'International Tables Vol C Tables 4.2.6.8 and 6.1.1.4'
O O 0.0106 0.0060 'International Tables Vol C Tables 4.2.6.8 and 6.1.1.4'
S S 0.1246 0.1234 'International Tables Vol C Tables 4.2.6.8 and 6.1.1.4'

loop_
_geom_angle_atom_site_label_1
_geom_angle_atom_site_label_2
_geom_angle_atom_site_label_3
_geom_angle
O2 S1 O1 119.87(12)
O2 S1 N1 107.75(13)
O1 S1 N1 105.33(14)
O2 S1 C1 107.59(14)
O1 S1 C1 108.89(12)
N1 S1 C1 106.72(10)
C6 C1 C2 119.9(2)
C6 C1 S1 119.76(19)
C2 C1 S1 120.39(18)
C3 C2 C1 119.7(2)
C3 C2 H2 120.1
C1 C2 H2 120.1
C2 C3 C4 121.2(2)
C2 C3 H3 119.4
C4 C3 H3 119.4
C3 C4 C5 118.3(2)
C3 C4 C7 121.0(2)
C5 C4 C7 120.7(2)
C6 C5 C4 121.3(2)
C6 C5 H5 119.4
C4 C5 H5 119.4
C5 C6 C1 119.6(2)
C5 C6 H6 120.2
C1 C6 H6 120.2
C4 C7 H7A 109.5
C4 C7 H7B 109.5
H7A C7 H7B 109.5
C4 C7 H7C 109.5
H7A C7 H7C 109.5
H7B C7 H7C 109.5
C11 N1 C8 111.12(18)
C11 N1 S1 122.98(17)
C8 N1 S1 116.13(17)
N1 C8 C9 102.61(19)
N1 C8 H8A 111.2
C9 C8 H8A 111.2
N1 C8 H8B 111.2
C9 C8 H8B 111.2
H8A C8 H8B 109.2
C8 C9 C10 105.1(2)
C8 C9 H9A 110.7
C10 C9 H9A 110.7
C8 C9 H9B 110.7
C10 C9 H9B 110.7
H9A C9 H9B 108.8
C11 C10 C12 111.21(17)
C11 C10 C20 113.59(18)
C12 C10 C20 111.31(18)
C11 C10 C9 102.79(19)
C12 C10 C9 107.17(18)
C20 C10 C9 110.2(2)
C21 C11 N1 124.2(2)
C21 C11 C10 128.2(2)
N1 C11 C10 107.56(18)
O3 C12 C13 121.0(2)
O3 C12 C10 121.2(2)
C13 C12 C10 117.71(18)
C18 C13 C14 120.7(2)
C18 C13 C12 121.2(2)
C14 C13 C12 118.0(2)
C15 C14 C13 119.9(2)
C15 C14 H14 120.1
C13 C14 H14 120.1
C16 C15 C14 119.7(3)
C16 C15 H15 120.1
C14 C15 H15 120.1
C15 C16 C17 120.9(3)
C15 C16 H16 119.6
C17 C16 H16 119.6
C16 C17 C18 121.0(3)
C16 C17 H17 119.5
C18 C17 H17 119.5
C17 C18 C13 117.9(2)
C17 C18 C19 120.9(2)
C13 C18 C19 121.2(2)
C18 C19 C20 111.55(19)
C18 C19 H19A 109.3
C20 C19 H19A 109.3
C18 C19 H19B 109.3
C20 C19 H19B 109.3
H19A C19 H19B 108.0
C19 C20 C10 111.11(19)
C19 C20 H20A 109.4
C10 C20 H20A 109.4
C19 C20 H20B 109.4
C10 C20 H20B 109.4
H20A C20 H20B 108.0
C11 C21 C22 125.3(2)
C11 C21 H21 117.3
C22 C21 H21 117.3
C27 C22 C23 117.6(2)
C27 C22 C21 121.6(2)
C23 C22 C21 120.7(2)
C24 C23 C22 121.1(2)
C24 C23 H23 119.5
C22 C23 H23 119.5
C25 C24 C23 120.2(3)
C25 C24 H24 119.9
C23 C24 H24 119.9
C24 C25 C26 120.1(3)
C24 C25 H25 120.0
C26 C25 H25 120.0
C25 C26 C27 119.9(3)
C25 C26 H26 120.1
C27 C26 H26 120.1
C26 C27 C22 121.1(3)
C26 C27 H27 119.5
C22 C27 H27 119.5

loop_
_geom_bond_atom_site_label_1
_geom_bond_atom_site_label_2
_geom_bond_distance
S1 O2 1.425(2)
S1 O1 1.431(2)
S1 N1 1.649(2)
S1 C1 1.760(3)
C1 C6 1.386(3)
C1 C2 1.387(3)
C2 C3 1.381(4)
C2 H2 0.9500
C3 C4 1.384(4)
C3 H3 0.9500
C4 C5 1.390(4)
C4 C7 1.512(4)
C5 C6 1.379(4)
C5 H5 0.9500
C6 H6 0.9500
C7 H7A 0.9800
C7 H7B 0.9800
C7 H7C 0.9800
N1 C11 1.440(3)
N1 C8 1.479(4)
C8 C9 1.509(4)
C8 H8A 0.9900
C8 H8B 0.9900
C9 C10 1.558(3)
C9 H9A 0.9900
C9 H9B 0.9900
C10 C11 1.518(3)
C10 C12 1.524(4)
C10 C20 1.536(3)
C11 C21 1.329(3)
C12 O3 1.221(3)
C12 C13 1.490(3)
C13 C18 1.395(3)
C13 C14 1.396(4)
C14 C15 1.376(4)
C14 H14 0.9500
C15 C16 1.371(4)
C15 H15 0.9500
C16 C17 1.375(4)
C16 H16 0.9500
C17 C18 1.392(4)
C17 H17 0.9500
C18 C19 1.502(4)
C19 C20 1.517(4)
C19 H19A 0.9900
C19 H19B 0.9900
C20 H20A 0.9900
C20 H20B 0.9900
C21 C22 1.483(3)
C21 H21 0.9500
C22 C27 1.386(3)
C22 C23 1.388(4)
C23 C24 1.383(3)
C23 H23 0.9500
C24 C25 1.358(4)
C24 H24 0.9500
C25 C26 1.377(4)
C25 H25 0.9500
C26 C27 1.382(4)
C26 H26 0.9500
C27 H27 0.9500
